data_1533058
loop_
_publ_author_name
'Rizzoli, C.'
'Salamakha, P.S.'
'Sologub, O.L.'
'Belletti, D.'
'Goncalves, A.P.'
'Almeida, M.'

_publ_section_title
;
 X-ray single-crystal investigation of rare earth osmium silicides
;
_journal_name_full 'Journal of Alloys Compd.'
_journal_page_first 217
_journal_page_last 222
_journal_volume 363
_journal_year 2004
_chemical_formula_sum 'Nd2 Os3 Si5'
_space_group_IT_number 128
_symmetry_space_group_name_Hall '-P 4 2n'
_symmetry_space_group_name_H-M 'P 4/m n c'
_cell_angle_alpha 90
_cell_angle_beta 90
_cell_angle_gamma 90
_cell_formula_units_Z 4
_cell_length_a 10.762
_cell_length_b 10.762
_cell_length_c 5.796
_cell_volume 671.296
_citation_journal_id_ASTM JALCEU
_cod_data_source_file Rizzoli_JALCEU_2004_1334.cif
_cod_data_source_block Nd2Os3Si5
_cod_original_cell_volume 671.2964
_cod_database_code 1533058

loop_
_symmetry_equiv_pos_as_xyz
x,y,z
-y,x,z
-x,-y,z
y,-x,z
x+1/2,-y+1/2,-z+1/2
y+1/2,x+1/2,-z+1/2
-x+1/2,y+1/2,-z+1/2
-y+1/2,-x+1/2,-z+1/2
-x,-y,-z
y,-x,-z
x,y,-z
-y,x,-z
-x-1/2,y-1/2,z-1/2
-y-1/2,-x-1/2,z-1/2
x-1/2,-y-1/2,z-1/2
y-1/2,x-1/2,z-1/2

loop_
_atom_site_label
_atom_site_type_symbol
_atom_site_fract_x
_atom_site_fract_y
_atom_site_fract_z
_atom_site_occupancy
_atom_site_U_iso_or_equiv
Si2 Si 0.1633 0.6843 0.28 0.5 0.0
Nd1 Nd 0.26486 0.42695 0 1 0.0
Si3 Si 0 0 0.233 1 0.0
Os2 Os 0 0.5 0.25 1 0.0
Si1 Si 0.0235 0.3207 0 1 0.0
Os1 Os 0.14684 0.12642 0 1 0.0
